data_2201736
loop_
_publ_author_name
'Deschamps, Jeffrey R.'
'McCain, Melodie'
'Konaklieva, Monika'

_publ_section_title
;
 3-Methoxy-1-(4-methoxyphenyl)-4,4-bis(methylsulfoxy)azetidin-2-one
;
_journal_issue 1
_journal_name_full 'Acta Crystallographica Section E'
_journal_page_first o36
_journal_page_last o37
_journal_paper_doi 10.1107/S1600536802022705
_journal_volume 59
_journal_year 2003
_chemical_formula_iupac 'C13 H17 N O7 S2'
_chemical_formula_moiety 'C13 H17 N O7 S2'
_chemical_formula_sum 'C13 H17 N O7 S2'
_chemical_formula_weight 363.40
_chemical_name_systematic
;
3-Methoxy-1-(4-methoxyphenyl)-4,4-bis(methylsulfoxy)azetidin-2-one
;
_space_group_IT_number 2
_symmetry_cell_setting triclinic
_symmetry_space_group_name_Hall '-P 1'
_symmetry_space_group_name_H-M 'P -1'
_atom_sites_solution_hydrogens geom
_atom_sites_solution_primary direct
_atom_sites_solution_secondary difmap
_audit_creation_method SHELXL-97
_cell_angle_alpha 95.0790(10)
_cell_angle_beta 102.1710(10)
_cell_angle_gamma 93.2260(10)
_cell_formula_units_Z 4
_cell_length_a 8.05520(10)
_cell_length_b 11.66800(10)
_cell_length_c 18.3257(2)
_cell_measurement_reflns_used 7139
_cell_measurement_temperature 193(2)
_cell_measurement_theta_max 67.05
_cell_measurement_theta_min 2.48
_cell_volume 1672.10(3)
_computing_cell_refinement SMART
_computing_data_collection 'SMART (Bruker, 1999)'
_computing_data_reduction 'SAINT (Bruker, 2000) and XPREP (Bruker, 1997)'
_computing_molecular_graphics SHELXTL
_computing_publication_material SHELXTL
_computing_structure_refinement SHELXTL
_computing_structure_solution 'SHELXTL (Bruker, 2000)'
_diffrn_ambient_temperature 193(2)
_diffrn_measured_fraction_theta_full 0.835
_diffrn_measured_fraction_theta_max 0.835
_diffrn_measurement_device_type 'Bruker SMART 6000 CCD'
_diffrn_measurement_method \w
_diffrn_radiation_monochromator 'Gobel optics'
_diffrn_radiation_source 'rotating anode'
_diffrn_radiation_type CuK\a
_diffrn_radiation_wavelength 1.54178
_diffrn_reflns_av_R_equivalents 0.0331
_diffrn_reflns_av_sigmaI/netI 0.0506
_diffrn_reflns_limit_h_max 8
_diffrn_reflns_limit_h_min -9
_diffrn_reflns_limit_k_max 12
_diffrn_reflns_limit_k_min -13
_diffrn_reflns_limit_l_max 21
_diffrn_reflns_limit_l_min -21
_diffrn_reflns_number 8699
_diffrn_reflns_theta_full 67.21
_diffrn_reflns_theta_max 67.21
_diffrn_reflns_theta_min 2.48
_diffrn_standards_decay_% none
_diffrn_standards_interval_time variable
_diffrn_standards_number 311
_exptl_absorpt_coefficient_mu 3.211
_exptl_absorpt_correction_T_max 0.729
_exptl_absorpt_correction_T_min 0.452
_exptl_absorpt_correction_type multi-scan
_exptl_absorpt_process_details '(SADABS; Bruker, 2000)'
_exptl_crystal_colour colorless
_exptl_crystal_density_diffrn 1.444
_exptl_crystal_density_method 'not measured'
_exptl_crystal_description prism
_exptl_crystal_F_000 760
_exptl_crystal_size_max 0.26
_exptl_crystal_size_mid 0.11
_exptl_crystal_size_min 0.10
_refine_diff_density_max 0.253
_refine_diff_density_min -0.343
_refine_ls_extinction_coef 0.0136(7)
_refine_ls_extinction_expression Fc^*^=kFc[1+0.001xFc^2^\l^3^/sin(2\q)]^-1/4^
_refine_ls_extinction_method SHELXL97
_refine_ls_goodness_of_fit_ref 1.082
_refine_ls_hydrogen_treatment mixed
_refine_ls_matrix_type full
_refine_ls_number_parameters 422
_refine_ls_number_reflns 4996
_refine_ls_number_restraints 0
_refine_ls_restrained_S_all 1.082
_refine_ls_R_factor_all 0.0441
_refine_ls_R_factor_gt 0.0418
_refine_ls_shift/su_max 0.001
_refine_ls_shift/su_mean 0.000
_refine_ls_structure_factor_coef Fsqd
_refine_ls_weighting_details 'calc w = 1/[\s^2^(Fo^2^)+(0.0656P)^2^+0.2601P] where P = (Fo^2^+2Fc^2^)/3'
_refine_ls_weighting_scheme calc
_refine_ls_wR_factor_gt 0.1122
_refine_ls_wR_factor_ref 0.1149
_reflns_number_gt 4587
_reflns_number_total 4996
_reflns_threshold_expression I>2\s(I)
_cod_data_source_file ac6025.cif
_cod_data_source_block I
_cod_depositor_comments
;
The following automatic conversions were performed:

'_geom_torsion_publ_flag' value 'Y' changed to 'y' according to
/home/saulius/struct/CIF-dictionaries/cif_core.dic dictionary named
'cif_core.dic' version 2.4.1 from 2010-06-29 (6 times).

Automatic conversion script
Id: cif_fix_values 1715 2011-07-08 13:25:40Z adriana 
;
_cod_database_code 2201736
_cod_database_fobs_code 2201736

loop_
_symmetry_equiv_pos_as_xyz
'x, y, z'
'-x, -y, -z'

loop_
_atom_site_label
_atom_site_fract_x
_atom_site_fract_y
_atom_site_fract_z
_atom_site_U_iso_or_equiv
_atom_site_adp_type
_atom_site_calc_flag
_atom_site_refinement_flags
_atom_site_occupancy
_atom_site_disorder_assembly
_atom_site_disorder_group
_atom_site_type_symbol
N1 0.9487(2) 0.99549(14) 0.32328(9) 0.0420(4) Uani d . 1 . . N
C1' 0.8802(2) 1.05737(17) 0.37963(11) 0.0432(4) Uani d . 1 . . C
C2' 0.8689(3) 1.1751(2) 0.37845(13) 0.0574(5) Uani d . 1 . . C
H2'A 0.9095 1.2133 0.3426 0.069 Uiso calc R 1 . . H
C3' 0.7977(4) 1.2355(2) 0.43028(15) 0.0638(6) Uani d . 1 . . C
H3'A 0.7916 1.3148 0.4298 0.077 Uiso calc R 1 . . H
C4' 0.7345(3) 1.1787(2) 0.48344(12) 0.0516(5) Uani d . 1 . . C
O4' 0.6590(2) 1.24615(16) 0.52927(10) 0.0680(5) Uani d . 1 . . O
C4'A 0.5934(4) 1.1937(3) 0.58554(17) 0.0773(8) Uani d . 1 . . C
H4'A 0.5437 1.2506 0.6136 0.116 Uiso calc R 1 . . H
H4'B 0.6841 1.1621 0.6187 0.116 Uiso calc R 1 . . H
H4'C 0.5082 1.1331 0.5623 0.116 Uiso calc R 1 . . H
C5' 0.7498(3) 1.0620(2) 0.48579(12) 0.0545(5) Uani d . 1 . . C
H5'A 0.7102 1.0238 0.5220 0.065 Uiso calc R 1 . . H
C6' 0.8243(3) 1.00150(19) 0.43413(12) 0.0508(5) Uani d . 1 . . C
H6'A 0.8366 0.9230 0.4363 0.061 Uiso calc R 1 . . H
C2 1.1046(2) 1.00608(17) 0.30416(12) 0.0450(4) Uani d . 1 . . C
O2 1.2372(2) 1.05647(15) 0.33641(10) 0.0633(4) Uani d . 1 . . O
C3 1.0379(3) 0.93327(18) 0.22897(12) 0.0443(4) Uani d . 1 . . C
H3 1.012(3) 0.981(2) 0.1876(14) 0.053 Uiso d . 1 . . H
O3 1.12763(19) 0.84222(14) 0.21118(9) 0.0568(4) Uani d . 1 . . O
C3A 1.1268(5) 0.8213(3) 0.13296(17) 0.0885(10) Uani d . 1 . . C
H3AA 1.1916 0.7566 0.1249 0.133 Uiso calc R 1 . . H
H3AB 1.1766 0.8884 0.1165 0.133 Uiso calc R 1 . . H
H3AC 1.0116 0.8049 0.1050 0.133 Uiso calc R 1 . . H
C4 0.8703(2) 0.91198(16) 0.26045(10) 0.0399(4) Uani d . 1 . . C
S1 0.68230(6) 0.95737(5) 0.19885(3) 0.05078(17) Uani d . 1 . . S
O1A 0.7331(2) 1.06814(16) 0.17915(11) 0.0707(5) Uani d . 1 . . O
O1B 0.6292(2) 0.86569(18) 0.14054(10) 0.0775(5) Uani d . 1 . . O
C1C 0.5244(3) 0.9766(3) 0.25076(17) 0.0724(7) Uani d . 1 . . C
H1CA 0.4243 1.0005 0.2191 0.109 Uiso calc R 1 . . H
H1CB 0.5655 1.0345 0.2922 0.109 Uiso calc R 1 . . H
H1CC 0.4970 0.9051 0.2694 0.109 Uiso calc R 1 . . H
S2 0.83851(6) 0.76776(4) 0.29175(3) 0.04722(17) Uani d . 1 . . S
O2A 0.6774(2) 0.76282(15) 0.31278(11) 0.0667(5) Uani d . 1 . . O
O2B 0.9887(2) 0.75806(14) 0.34767(10) 0.0640(4) Uani d . 1 . . O
C2C 0.8284(3) 0.6638(2) 0.21549(16) 0.0658(6) Uani d . 1 . . C
H2CA 0.8120 0.5882 0.2309 0.099 Uiso calc R 1 . . H
H2CB 0.9328 0.6701 0.1982 0.099 Uiso calc R 1 . . H
H2CC 0.7349 0.6763 0.1756 0.099 Uiso calc R 1 . . H
N11 0.4266(2) 0.37977(15) 0.21815(9) 0.0439(4) Uani d . 1 . . N
C11' 0.3658(2) 0.40650(17) 0.28522(11) 0.0436(4) Uani d . 1 . . C
C12' 0.3898(3) 0.3309(2) 0.33909(13) 0.0584(6) Uani d . 1 . . C
H12A 0.4458 0.2647 0.3315 0.070 Uiso calc R 1 . . H
C13' 0.3317(4) 0.3519(2) 0.40448(14) 0.0644(6) Uani d . 1 . . C
H13A 0.3502 0.3009 0.4411 0.077 Uiso calc R 1 . . H
C14' 0.2463(3) 0.4488(2) 0.41511(13) 0.0560(5) Uani d . 1 . . C
O14' 0.1820(3) 0.47746(18) 0.47628(10) 0.0798(6) Uani d . 1 . . O
C14A 0.2169(5) 0.4099(3) 0.53760(16) 0.0908(10) Uani d . 1 . . C
H14A 0.1620 0.4393 0.5762 0.136 Uiso calc R 1 . . H
H14B 0.3377 0.4134 0.5571 0.136 Uiso calc R 1 . . H
H14C 0.1748 0.3313 0.5210 0.136 Uiso calc R 1 . . H
C15' 0.2202(3) 0.5241(2) 0.36033(14) 0.0620(6) Uani d . 1 . . C
H15A 0.1605 0.5888 0.3670 0.074 Uiso calc R 1 . . H
C16' 0.2815(3) 0.5046(2) 0.29606(13) 0.0560(5) Uani d . 1 . . C
H16A 0.2663 0.5569 0.2602 0.067 Uiso calc R 1 . . H
C12 0.5869(3) 0.35633(18) 0.20864(12) 0.0460(5) Uani d . 1 . . C
O12 0.7248(2) 0.37519(16) 0.24941(9) 0.0651(4) Uani d . 1 . . O
C13 0.5158(2) 0.29696(19) 0.12951(11) 0.0442(4) Uani d . 1 . . C
H13 0.509(3) 0.215(2) 0.1320(13) 0.053 Uiso d . 1 . . H
O13 0.5895(2) 0.32710(14) 0.07193(8) 0.0549(4) Uani d . 1 . . O
C13A 0.5943(5) 0.2339(3) 0.01705(16) 0.0825(8) Uani d . 1 . . C
H13B 0.6475 0.2612 -0.0210 0.124 Uiso calc R 1 . . H
H13C 0.4802 0.2027 -0.0054 0.124 Uiso calc R 1 . . H
H13D 0.6582 0.1750 0.0405 0.124 Uiso calc R 1 . . H
C14 0.3417(2) 0.34628(17) 0.14070(11) 0.0415(4) Uani d . 1 . . C
S11 0.16578(6) 0.23419(5) 0.12530(3) 0.04935(17) Uani d . 1 . . S
O11A 0.0944(2) 0.22094(17) 0.04683(10) 0.0735(5) Uani d . 1 . . O
O11B 0.2375(2) 0.13749(15) 0.15927(11) 0.0698(5) Uani d . 1 . . O
C11C 0.0143(3) 0.2841(2) 0.17402(18) 0.0708(7) Uani d . 1 . . C
H11A -0.0795 0.2268 0.1669 0.106 Uiso calc R 1 . . H
H11B -0.0262 0.3541 0.1553 0.106 Uiso calc R 1 . . H
H11C 0.0655 0.2989 0.2265 0.106 Uiso calc R 1 . . H
S12 0.28541(6) 0.47460(4) 0.09142(3) 0.04868(17) Uani d . 1 . . S
O12A 0.1274(2) 0.50808(15) 0.10762(10) 0.0643(4) Uani d . 1 . . O
O12B 0.4326(2) 0.55445(15) 0.11502(10) 0.0644(4) Uani d . 1 . . O
C12C 0.2555(3) 0.4339(2) -0.00546(13) 0.0616(6) Uani d . 1 . . C
H12B 0.2260 0.4993 -0.0325 0.092 Uiso calc R 1 . . H
H12C 0.1653 0.3737 -0.0205 0.092 Uiso calc R 1 . . H
H12D 0.3588 0.4065 -0.0162 0.092 Uiso calc R 1 . . H

loop_
_atom_site_aniso_label
_atom_site_aniso_U_11
_atom_site_aniso_U_22
_atom_site_aniso_U_33
_atom_site_aniso_U_12
_atom_site_aniso_U_13
_atom_site_aniso_U_23
N1 0.0363(8) 0.0448(9) 0.0467(9) 0.0018(6) 0.0128(7) 0.0056(7)
C1' 0.0379(10) 0.0489(11) 0.0436(10) 0.0041(7) 0.0104(8) 0.0048(8)
C2' 0.0719(15) 0.0487(13) 0.0592(13) 0.0057(9) 0.0284(11) 0.0124(10)
C3' 0.0824(17) 0.0496(13) 0.0672(14) 0.0136(11) 0.0305(13) 0.0092(11)
C4' 0.0433(11) 0.0647(14) 0.0474(11) 0.0101(9) 0.0112(9) 0.0011(10)
O4' 0.0724(11) 0.0779(12) 0.0605(10) 0.0228(8) 0.0274(8) 0.0026(8)
C4'A 0.0678(17) 0.095(2) 0.0774(17) 0.0034(13) 0.0396(14) -0.0035(15)
C5' 0.0558(13) 0.0634(14) 0.0486(11) 0.0009(9) 0.0209(10) 0.0086(10)
C6' 0.0549(12) 0.0504(12) 0.0503(11) 0.0049(8) 0.0165(9) 0.0096(9)
C2 0.0392(11) 0.0444(11) 0.0544(11) 0.0004(8) 0.0157(9) 0.0104(9)
O2 0.0462(9) 0.0682(10) 0.0729(10) -0.0119(7) 0.0169(8) -0.0051(8)
C3 0.0401(10) 0.0480(11) 0.0486(11) 0.0015(7) 0.0168(9) 0.0094(9)
O3 0.0515(9) 0.0591(9) 0.0650(9) 0.0068(6) 0.0262(7) 0.0010(7)
C3A 0.116(3) 0.081(2) 0.0787(18) -0.0078(16) 0.0567(18) -0.0144(16)
C4 0.0362(10) 0.0431(10) 0.0426(9) 0.0030(7) 0.0112(8) 0.0096(8)
S1 0.0404(3) 0.0593(3) 0.0526(3) 0.0032(2) 0.0051(2) 0.0183(2)
O1A 0.0573(10) 0.0699(11) 0.0903(13) 0.0094(7) 0.0130(9) 0.0426(10)
O1B 0.0735(12) 0.0870(13) 0.0602(10) -0.0012(9) -0.0082(9) 0.0026(9)
C1C 0.0398(12) 0.097(2) 0.0862(18) 0.0175(11) 0.0143(12) 0.0300(15)
S2 0.0489(3) 0.0430(3) 0.0536(3) 0.00230(19) 0.0169(2) 0.0126(2)
O2A 0.0645(11) 0.0621(10) 0.0856(12) 0.0004(7) 0.0393(9) 0.0214(9)
O2B 0.0664(10) 0.0581(10) 0.0667(10) 0.0130(7) 0.0040(8) 0.0226(8)
C2C 0.0720(16) 0.0483(13) 0.0774(16) -0.0060(10) 0.0228(13) -0.0009(12)
N11 0.0370(9) 0.0534(10) 0.0432(8) 0.0072(6) 0.0090(7) 0.0125(7)
C11' 0.0414(10) 0.0473(11) 0.0446(10) 0.0062(7) 0.0115(8) 0.0110(8)
C12' 0.0690(15) 0.0580(14) 0.0572(13) 0.0270(10) 0.0224(11) 0.0199(11)
C13' 0.0803(17) 0.0681(16) 0.0561(13) 0.0268(12) 0.0254(12) 0.0293(12)
C14' 0.0638(14) 0.0607(14) 0.0512(12) 0.0147(10) 0.0227(10) 0.0160(10)
O14' 0.1083(16) 0.0852(13) 0.0670(11) 0.0388(11) 0.0498(11) 0.0284(10)
C14A 0.126(3) 0.103(2) 0.0623(16) 0.034(2) 0.0462(18) 0.0326(16)
C15' 0.0788(16) 0.0561(14) 0.0610(13) 0.0271(11) 0.0274(12) 0.0169(11)
C16' 0.0700(15) 0.0523(13) 0.0528(12) 0.0204(10) 0.0195(11) 0.0200(10)
C12 0.0382(11) 0.0531(12) 0.0492(11) 0.0063(8) 0.0099(9) 0.0160(9)
O12 0.0395(8) 0.0927(13) 0.0604(9) 0.0076(7) 0.0028(7) 0.0098(9)
C13 0.0398(10) 0.0478(11) 0.0488(11) 0.0064(7) 0.0137(8) 0.0134(9)
O13 0.0541(9) 0.0642(10) 0.0533(8) 0.0045(6) 0.0241(7) 0.0130(7)
C13A 0.108(2) 0.089(2) 0.0574(14) 0.0149(16) 0.0341(15) 0.0035(14)
C14 0.0375(10) 0.0453(11) 0.0438(10) 0.0025(7) 0.0103(8) 0.0122(8)
S11 0.0417(3) 0.0513(3) 0.0565(3) -0.00347(19) 0.0116(2) 0.0153(2)
O11A 0.0682(11) 0.0852(13) 0.0586(10) -0.0230(9) 0.0013(8) 0.0087(9)
O11B 0.0616(10) 0.0560(10) 0.0975(13) 0.0021(7) 0.0205(9) 0.0332(9)
C11C 0.0473(13) 0.0762(17) 0.0951(19) -0.0040(11) 0.0293(13) 0.0153(14)
S12 0.0445(3) 0.0504(3) 0.0528(3) 0.00508(19) 0.0076(2) 0.0212(2)
O12A 0.0565(9) 0.0701(11) 0.0737(11) 0.0244(7) 0.0169(8) 0.0279(9)
O12B 0.0637(10) 0.0542(9) 0.0727(10) -0.0078(7) 0.0060(8) 0.0216(8)
C12C 0.0597(14) 0.0758(16) 0.0500(12) 0.0021(11) 0.0057(10) 0.0272(11)

loop_
_atom_type_symbol
_atom_type_description
_atom_type_scat_dispersion_real
_atom_type_scat_dispersion_imag
_atom_type_scat_source
C C 0.0181 0.0091 'International Tables Vol C Tables 4.2.6.8 and 6.1.1.4'
H H 0.0000 0.0000 'International Tables Vol C Tables 4.2.6.8 and 6.1.1.4'
N N 0.0311 0.0180 'International Tables Vol C Tables 4.2.6.8 and 6.1.1.4'
O O 0.0492 0.0322 'International Tables Vol C Tables 4.2.6.8 and 6.1.1.4'
S S 0.3331 0.5567 'International Tables Vol C Tables 4.2.6.8 and 6.1.1.4'

loop_
_geom_angle_atom_site_label_1
_geom_angle_atom_site_label_2
_geom_angle_atom_site_label_3
_geom_angle
C2 N1 C1' 131.98(17)
C2 N1 C4 95.63(15)
C1' N1 C4 131.89(15)
C6' C1' C2' 119.90(19)
C6' C1' N1 121.08(18)
C2' C1' N1 119.01(18)
C3' C2' C1' 120.0(2)
C3' C2' H2'A 120.0
C1' C2' H2'A 120.0
C2' C3' C4' 120.3(2)
C2' C3' H3'A 119.8
C4' C3' H3'A 119.8
O4' C4' C5' 125.2(2)
O4' C4' C3' 115.1(2)
C5' C4' C3' 119.6(2)
C4' O4' C4'A 118.0(2)
O4' C4'A H4'A 109.5
O4' C4'A H4'B 109.5
H4'A C4'A H4'B 109.5
O4' C4'A H4'C 109.5
H4'A C4'A H4'C 109.5
H4'B C4'A H4'C 109.5
C4' C5' C6' 119.9(2)
C4' C5' H5'A 120.1
C6' C5' H5'A 120.1
C1' C6' C5' 120.2(2)
C1' C6' H6'A 119.9
C5' C6' H6'A 119.9
O2 C2 N1 131.5(2)
O2 C2 C3 136.33(19)
N1 C2 C3 92.17(15)
O3 C3 C2 117.97(18)
O3 C3 C4 120.39(17)
C2 C3 C4 84.26(14)
O3 C3 H3 111.4(14)
C2 C3 H3 111.7(14)
C4 C3 H3 108.3(14)
C3 O3 C3A 114.3(2)
O3 C3A H3AA 109.5
O3 C3A H3AB 109.5
H3AA C3A H3AB 109.5
O3 C3A H3AC 109.5
H3AA C3A H3AC 109.5
H3AB C3A H3AC 109.5
N1 C4 C3 87.02(14)
N1 C4 S1 114.94(13)
C3 C4 S1 112.10(13)
N1 C4 S2 111.00(13)
C3 C4 S2 115.31(13)
S1 C4 S2 113.81(10)
O1B S1 O1A 118.38(12)
O1B S1 C1C 110.46(14)
O1A S1 C1C 107.77(13)
O1B S1 C4 105.88(11)
O1A S1 C4 105.52(10)
C1C S1 C4 108.35(11)
S1 C1C H1CA 109.5
S1 C1C H1CB 109.5
H1CA C1C H1CB 109.5
S1 C1C H1CC 109.5
H1CA C1C H1CC 109.5
H1CB C1C H1CC 109.5
O2B S2 O2A 118.74(11)
O2B S2 C2C 109.64(12)
O2A S2 C2C 108.47(12)
O2B S2 C4 104.24(10)
O2A S2 C4 106.85(9)
C2C S2 C4 108.42(11)
S2 C2C H2CA 109.5
S2 C2C H2CB 109.5
H2CA C2C H2CB 109.5
S2 C2C H2CC 109.5
H2CA C2C H2CC 109.5
H2CB C2C H2CC 109.5
C12 N11 C11' 130.44(17)
C12 N11 C14 95.47(15)
C11' N11 C14 133.13(16)
C12' C11' C16' 119.76(19)
C12' C11' N11 118.45(18)
C16' C11' N11 121.77(18)
C11' C12' C13' 120.7(2)
C11' C12' H12A 119.6
C13' C12' H12A 119.6
C14' C13' C12' 119.6(2)
C14' C13' H13A 120.2
C12' C13' H13A 120.2
O14' C14' C13' 124.8(2)
O14' C14' C15' 115.7(2)
C13' C14' C15' 119.5(2)
C14' O14' C14A 118.7(2)
O14' C14A H14A 109.5
O14' C14A H14B 109.5
H14A C14A H14B 109.5
O14' C14A H14C 109.5
H14A C14A H14C 109.5
H14B C14A H14C 109.5
C16' C15' C14' 120.8(2)
C16' C15' H15A 119.6
C14' C15' H15A 119.6
C15' C16' C11' 119.4(2)
C15' C16' H16A 120.3
C11' C16' H16A 120.3
O12 C12 N11 132.0(2)
O12 C12 C13 136.0(2)
N11 C12 C13 91.95(15)
O13 C13 C12 118.83(17)
O13 C13 C14 121.00(17)
C12 C13 C14 84.20(14)
O13 C13 H13 112.0(14)
C12 C13 H13 108.4(14)
C14 C13 H13 109.2(14)
C13 O13 C13A 114.17(19)
O13 C13A H13B 109.5
O13 C13A H13C 109.5
H13B C13A H13C 109.5
O13 C13A H13D 109.5
H13B C13A H13D 109.5
H13C C13A H13D 109.5
N11 C14 C13 86.91(14)
N11 C14 S11 115.94(13)
C13 C14 S11 112.92(13)
N11 C14 S12 110.72(13)
C13 C14 S12 114.47(13)
S11 C14 S12 113.34(10)
O11A S11 O11B 118.47(13)
O11A S11 C11C 109.66(14)
O11B S11 C11C 108.51(13)
O11A S11 C14 106.35(9)
O11B S11 C14 105.47(10)
C11C S11 C14 107.83(11)
S11 C11C H11A 109.5
S11 C11C H11B 109.5
H11A C11C H11B 109.5
S11 C11C H11C 109.5
H11A C11C H11C 109.5
H11B C11C H11C 109.5
O12B S12 O12A 118.33(12)
O12B S12 C12C 109.04(12)
O12A S12 C12C 109.03(11)
O12B S12 C14 104.80(9)
O12A S12 C14 107.34(9)
C12C S12 C14 107.79(11)
S12 C12C H12B 109.5
S12 C12C H12C 109.5
H12B C12C H12C 109.5
S12 C12C H12D 109.5
H12B C12C H12D 109.5
H12C C12C H12D 109.5

loop_
_geom_bond_atom_site_label_1
_geom_bond_atom_site_label_2
_geom_bond_site_symmetry_2
_geom_bond_distance
_geom_bond_publ_flag
N1 C2 . 1.376(3) ?
N1 C1' . 1.430(3) ?
N1 C4 . 1.449(2) ?
C1' C6' . 1.377(3) ?
C1' C2' . 1.383(3) ?
C2' C3' . 1.373(3) ?
C2' H2'A . 0.9300 ?
C3' C4' . 1.390(3) ?
C3' H3'A . 0.9300 ?
C4' O4' . 1.359(3) ?
C4' C5' . 1.378(3) ?
O4' C4'A . 1.422(3) ?
C4'A H4'A . 0.9600 ?
C4'A H4'B . 0.9600 ?
C4'A H4'C . 0.9600 ?
C5' C6' . 1.387(3) ?
C5' H5'A . 0.9300 ?
C6' H6'A . 0.9300 ?
C2 O2 . 1.199(3) ?
C2 C3 . 1.529(3) ?
C3 O3 . 1.372(2) ?
C3 C4 . 1.591(3) ?
C3 H3 . 0.98(3) ?
O3 C3A . 1.431(3) ?
C3A H3AA . 0.9600 ?
C3A H3AB . 0.9600 ?
C3A H3AC . 0.9600 ?
C4 S1 . 1.8232(19) ?
C4 S2 . 1.8468(19) ?
S1 O1B . 1.4222(19) ?
S1 O1A . 1.4329(18) ?
S1 C1C . 1.754(3) ?
C1C H1CA . 0.9600 ?
C1C H1CB . 0.9600 ?
C1C H1CC . 0.9600 ?
S2 O2B . 1.4280(18) ?
S2 O2A . 1.4287(17) ?
S2 C2C . 1.752(2) ?
C2C H2CA . 0.9600 ?
C2C H2CB . 0.9600 ?
C2C H2CC . 0.9600 ?
N11 C12 . 1.378(3) ?
N11 C11' . 1.432(3) ?
N11 C14 . 1.448(3) ?
C11' C12' . 1.372(3) ?
C11' C16' . 1.384(3) ?
C12' C13' . 1.383(3) ?
C12' H12A . 0.9300 ?
C13' C14' . 1.376(3) ?
C13' H13A . 0.9300 ?
C14' O14' . 1.355(3) ?
C14' C15' . 1.383(3) ?
O14' C14A . 1.418(3) ?
C14A H14A . 0.9600 ?
C14A H14B . 0.9600 ?
C14A H14C . 0.9600 ?
C15' C16' . 1.376(3) ?
C15' H15A . 0.9300 ?
C16' H16A . 0.9300 ?
C12 O12 . 1.197(3) ?
C12 C13 . 1.529(3) ?
C13 O13 . 1.377(2) ?
C13 C14 . 1.591(3) ?
C13 H13 . 0.96(2) ?
O13 C13A . 1.422(3) ?
C13A H13B . 0.9600 ?
C13A H13C . 0.9600 ?
C13A H13D . 0.9600 ?
C14 S11 . 1.8317(19) ?
C14 S12 . 1.845(2) ?
S11 O11A . 1.4228(18) ?
S11 O11B . 1.4285(18) ?
S11 C11C . 1.753(3) ?
C11C H11A . 0.9600 ?
C11C H11B . 0.9600 ?
C11C H11C . 0.9600 ?
S12 O12B . 1.4316(17) ?
S12 O12A . 1.4340(17) ?
S12 C12C . 1.759(2) ?
C12C H12B . 0.9600 ?
C12C H12C . 0.9600 ?
C12C H12D . 0.9600 ?

loop_
_geom_torsion_atom_site_label_1
_geom_torsion_atom_site_label_2
_geom_torsion_atom_site_label_3
_geom_torsion_atom_site_label_4
_geom_torsion
_geom_torsion_publ_flag
N1 C2 C3 C4 -7.08(15) y
C2 N1 C1' C2' 59.6(3) y
C2 C3 O3 C3A -145.6(2) y
N11 C12 C13 C14 8.93(14) y
C14 N11 C11' C12' 110.5(3) y
C12 C13 O13 C13A 144.5(2) y
C2 N1 C1' C6' -121.0(2) ?
C4 N1 C1' C6' 69.2(3) ?
C4 N1 C1' C2' -110.2(2) ?
C6' C1' C2' C3' -1.8(4) ?
N1 C1' C2' C3' 177.5(2) ?
C1' C2' C3' C4' -0.9(4) ?
C2' C3' C4' O4' -176.7(2) ?
C2' C3' C4' C5' 2.6(4) ?
C5' C4' O4' C4'A 1.5(4) ?
C3' C4' O4' C4'A -179.3(2) ?
O4' C4' C5' C6' 177.7(2) ?
C3' C4' C5' C6' -1.5(4) ?
C2' C1' C6' C5' 2.9(3) ?
N1 C1' C6' C5' -176.46(19) ?
C4' C5' C6' C1' -1.2(3) ?
C1' N1 C2 O2 14.3(4) ?
C4 N1 C2 O2 -173.3(2) ?
C1' N1 C2 C3 -164.6(2) ?
C4 N1 C2 C3 7.78(16) ?
O2 C2 C3 O3 52.6(4) ?
N1 C2 C3 O3 -128.57(18) ?
O2 C2 C3 C4 174.1(3) ?
C4 C3 O3 C3A 114.0(2) ?
C2 N1 C4 C3 -7.48(16) ?
C1' N1 C4 C3 164.9(2) ?
C2 N1 C4 S1 -120.51(14) ?
C1' N1 C4 S1 51.9(2) ?
C2 N1 C4 S2 108.53(14) ?
C1' N1 C4 S2 -79.1(2) ?
O3 C3 C4 N1 125.91(19) ?
C2 C3 C4 N1 6.73(14) ?
O3 C3 C4 S1 -118.33(18) ?
C2 C3 C4 S1 122.49(14) ?
O3 C3 C4 S2 14.0(2) ?
C2 C3 C4 S2 -105.13(15) ?
N1 C4 S1 O1B 178.33(14) ?
C3 C4 S1 O1B 81.04(16) ?
S2 C4 S1 O1B -52.09(14) ?
N1 C4 S1 O1A 52.04(16) ?
C3 C4 S1 O1A -45.25(17) ?
S2 C4 S1 O1A -178.37(11) ?
N1 C4 S1 C1C -63.17(18) ?
C3 C4 S1 C1C -160.45(16) ?
S2 C4 S1 C1C 66.42(15) ?
N1 C4 S2 O2B -39.43(15) ?
C3 C4 S2 O2B 57.46(16) ?
S1 C4 S2 O2B -170.97(11) ?
N1 C4 S2 O2A 87.10(15) ?
C3 C4 S2 O2A -176.01(14) ?
S1 C4 S2 O2A -44.44(14) ?
N1 C4 S2 C2C -156.18(14) ?
C3 C4 S2 C2C -59.29(17) ?
S1 C4 S2 C2C 72.28(14) ?
C12 N11 C11' C12' -55.4(3) ?
C12 N11 C11' C16' 125.9(2) ?
C14 N11 C11' C16' -68.2(3) ?
C16' C11' C12' C13' -0.5(4) ?
N11 C11' C12' C13' -179.2(2) ?
C11' C12' C13' C14' 1.1(4) ?
C12' C13' C14' O14' 179.1(3) ?
C12' C13' C14' C15' -0.2(4) ?
C13' C14' O14' C14A 6.2(5) ?
C15' C14' O14' C14A -174.5(3) ?
O14' C14' C15' C16' 179.3(3) ?
C13' C14' C15' C16' -1.3(4) ?
C14' C15' C16' C11' 1.9(4) ?
C12' C11' C16' C15' -1.1(4) ?
N11 C11' C16' C15' 177.7(2) ?
C11' N11 C12 O12 -18.7(4) ?
C14 N11 C12 O12 171.5(2) ?
C11' N11 C12 C13 159.9(2) ?
C14 N11 C12 C13 -9.81(16) ?
O12 C12 C13 O13 -50.2(4) ?
N11 C12 C13 O13 131.28(19) ?
O12 C12 C13 C14 -172.5(3) ?
C14 C13 O13 C13A -114.1(2) ?
C12 N11 C14 C13 9.43(15) ?
C11' N11 C14 C13 -159.8(2) ?
C12 N11 C14 S11 123.48(15) ?
C11' N11 C14 S11 -45.8(3) ?
C12 N11 C14 S12 -105.60(14) ?
C11' N11 C14 S12 85.1(2) ?
O13 C13 C14 N11 -128.79(19) ?
C12 C13 C14 N11 -8.50(14) ?
O13 C13 C14 S11 114.28(19) ?
C12 C13 C14 S11 -125.42(14) ?
O13 C13 C14 S12 -17.4(2) ?
C12 C13 C14 S12 102.89(15) ?
N11 C14 S11 O11A 176.02(15) ?
C13 C14 S11 O11A -85.89(16) ?
S12 C14 S11 O11A 46.36(15) ?
N11 C14 S11 O11B -57.34(17) ?
C13 C14 S11 O11B 40.75(17) ?
S12 C14 S11 O11B 172.99(11) ?
N11 C14 S11 C11C 58.46(18) ?
C13 C14 S11 C11C 156.54(16) ?
S12 C14 S11 C11C -71.21(15) ?
N11 C14 S12 O12B 43.27(16) ?
C13 C14 S12 O12B -52.98(17) ?
S11 C14 S12 O12B 175.53(11) ?
N11 C14 S12 O12A -83.37(15) ?
C13 C14 S12 O12A -179.62(14) ?
S11 C14 S12 O12A 48.89(14) ?
N11 C14 S12 C12C 159.31(14) ?
C13 C14 S12 C12C 63.06(17) ?
S11 C14 S12 C12C -68.43(13) ?

loop_
_cod_related_entry_id
_cod_related_entry_database
_cod_related_entry_code
1 ChemSpider 4417255
